data_7104812
loop_
_publ_author_name
'Tutusaus, Oscar'
'Vi\~nas, Clara'
'Kivek\"as, Raikko'
'Sillanp\"a\"a, Reijo'
'Teixidor, Francesc'

_publ_section_title
;
 Neutral nido-heteroboranes with non ionisable hydrogen as arenes in
 coordination
;
_journal_coden_ASTM CHCOFS
_journal_issue 19
_journal_name_full
;
 Chemical Communications (Cambridge, United Kingdom)
;
_journal_page_first 2458
_journal_page_last 2459
_journal_paper_doi 10.1039/b307027a
_journal_year 2003
_chemical_formula_moiety 'C14 H33 B9 Rh S2, B F4'
_chemical_formula_sum 'C14 H33 B10 F4 Rh S2'
_chemical_formula_weight 552.53
_space_group_IT_number 14
_symmetry_cell_setting monoclinic
_symmetry_space_group_name_Hall '-P 2ybc'
_symmetry_space_group_name_H-M 'P 1 21/c 1'
_atom_sites_solution_hydrogens geom
_atom_sites_solution_primary direct
_atom_sites_solution_secondary difmap
_audit_creation_method SHELXL-97
_cell_angle_alpha 90.00
_cell_angle_beta 105.8717(6)
_cell_angle_gamma 90.00
_cell_formula_units_Z 4
_cell_length_a 18.0250(4)
_cell_length_b 9.7443(2)
_cell_length_c 13.7608(2)
_cell_measurement_reflns_used 4028
_cell_measurement_temperature 173(2)
_cell_measurement_theta_max 25.028
_cell_measurement_theta_min 1.018
_cell_volume 2324.82(8)
_computing_cell_refinement 'HKL Scalepack (Otwinowsky & Minor, 1997)'
_computing_data_collection 'Collect (Nonius BV, 1997-2000)'
_computing_data_reduction
;
HKL Denzo and Scalepack (Otwinowsky & Minor, 1997)
;
_computing_molecular_graphics 'SHELXTL/PC (Sheldrick, 1990)'
_computing_publication_material 'SHELXL-97 (Sheldrick, 1997)'
_computing_structure_refinement 'SHELXL-97 (Sheldrick, 1997)'
_computing_structure_solution 'SHELXS-97 (Sheldrick, 1990)'
_diffrn_ambient_temperature 173(2)
_diffrn_detector 'CCD plate'
_diffrn_detector_area_resol_mean 9
_diffrn_measured_fraction_theta_full 0.937
_diffrn_measured_fraction_theta_max 0.937
_diffrn_measurement_device '95mm CCD camera on \k-goniostat'
_diffrn_measurement_device_type KappaCCD
_diffrn_measurement_method 'CCD rotation images, thick slices'
_diffrn_radiation_monochromator 'horizonally mounted graphite crystal'
_diffrn_radiation_probe x-ray
_diffrn_radiation_type MoK\a
_diffrn_radiation_wavelength 0.71073
_diffrn_reflns_av_R_equivalents 0.0211
_diffrn_reflns_av_sigmaI/netI 0.0352
_diffrn_reflns_limit_h_max 21
_diffrn_reflns_limit_h_min -21
_diffrn_reflns_limit_k_max 10
_diffrn_reflns_limit_k_min -11
_diffrn_reflns_limit_l_max 16
_diffrn_reflns_limit_l_min -16
_diffrn_reflns_number 7399
_diffrn_reflns_theta_full 25.04
_diffrn_reflns_theta_max 25.04
_diffrn_reflns_theta_min 2.35
_diffrn_source 'Enraf Nonius FR590'
_diffrn_standards_decay_% <1
_exptl_absorpt_coefficient_mu 0.948
_exptl_absorpt_correction_type none
_exptl_crystal_colour 'pale yellow'
_exptl_crystal_density_diffrn 1.579
_exptl_crystal_density_meas ?
_exptl_crystal_density_method .
_exptl_crystal_description plate
_exptl_crystal_F_000 1120
_exptl_crystal_size_max 0.18
_exptl_crystal_size_mid 0.16
_exptl_crystal_size_min 0.08
_refine_diff_density_max 0.389
_refine_diff_density_min -0.400
_refine_diff_density_rms 0.064
_refine_ls_extinction_method none
_refine_ls_goodness_of_fit_ref 1.040
_refine_ls_hydrogen_treatment constr
_refine_ls_matrix_type full
_refine_ls_number_parameters 284
_refine_ls_number_reflns 4109
_refine_ls_number_restraints 0
_refine_ls_restrained_S_all 1.040
_refine_ls_R_factor_all 0.0320
_refine_ls_R_factor_gt 0.0239
_refine_ls_shift/su_max 0.001
_refine_ls_shift/su_mean 0.000
_refine_ls_structure_factor_coef Fsqd
_refine_ls_weighting_details
;
 'calc w=1/[\s^2^(Fo^2^)+(0.0048P)^2^+2.5870P] where P=(Fo^2^+2Fc^2^)/3' 
;
_refine_ls_weighting_scheme calc
_refine_ls_wR_factor_gt 0.0497
_refine_ls_wR_factor_ref 0.0522
_reflns_number_gt 3536
_reflns_number_total 4109
_reflns_threshold_expression >2sigma(I)
_cod_data_source_file b307027a.txt
_cod_data_source_block '[2][BF4]'
_cod_original_sg_symbol_H-M P2(1)/c
_cod_database_code 7104812

loop_
_symmetry_equiv_pos_as_xyz
'x, y, z'
'-x, y+1/2, -z+1/2'
'-x, -y, -z'
'x, -y-1/2, z-1/2'

loop_
_atom_site_label
_atom_site_type_symbol
_atom_site_fract_x
_atom_site_fract_y
_atom_site_fract_z
_atom_site_U_iso_or_equiv
_atom_site_adp_type
_atom_site_occupancy
_atom_site_calc_flag
_atom_site_refinement_flags
_atom_site_disorder_assembly
_atom_site_disorder_group
Rh2 Rh 0.852100(10) 0.644148(19) 0.574718(13) 0.01338(6) Uani 1 d . . .
S1 S 0.64336(3) 0.36487(6) 0.39643(4) 0.01767(14) Uani 1 d . . .
S2 S 0.72892(4) 0.80453(6) 0.69610(4) 0.01821(14) Uani 1 d . . .
F1 F 0.56860(9) 0.90524(16) 0.36993(12) 0.0378(4) Uani 1 d . . .
F2 F 0.44206(10) 0.92089(18) 0.36180(16) 0.0565(5) Uani 1 d . . .
F3 F 0.48757(10) 0.73243(16) 0.30377(12) 0.0419(4) Uani 1 d . . .
F4 F 0.51845(10) 0.77209(18) 0.47072(11) 0.0437(5) Uani 1 d . . .
C1 C 0.85316(14) 0.4165(3) 0.61967(18) 0.0192(5) Uani 1 d . . .
H1 H 0.9116 0.3700 0.6293 0.023 Uiso 1 calc R . .
B3 B 0.79944(16) 0.4579(3) 0.5027(2) 0.0173(6) Uani 1 d . . .
H3 H 0.8198 0.4435 0.4334 0.021 Uiso 1 calc R . .
B4 B 0.77935(17) 0.3093(3) 0.5728(2) 0.0211(7) Uani 1 d . . .
H4 H 0.7851 0.2015 0.5477 0.025 Uiso 1 calc R . .
B5 B 0.80452(17) 0.3566(3) 0.7002(2) 0.0222(7) Uani 1 d . . .
H5 H 0.8293 0.2816 0.7623 0.027 Uiso 1 calc R . .
B6 B 0.83713(16) 0.5320(3) 0.7067(2) 0.0185(6) Uani 1 d . . .
H6 H 0.8838 0.5689 0.7733 0.022 Uiso 1 calc R . .
B7 B 0.72982(16) 0.5928(3) 0.5127(2) 0.0145(6) Uani 1 d . . .
H7 H 0.7015 0.6645 0.4499 0.017 Uiso 1 calc R . .
C8 C 0.70786(13) 0.4202(2) 0.51465(17) 0.0144(5) Uani 1 d . . .
B9 B 0.70591(17) 0.3520(3) 0.6308(2) 0.0190(6) Uani 1 d . . .
H9 H 0.6644 0.2734 0.6440 0.023 Uiso 1 calc R . .
B10 B 0.74121(16) 0.4900(3) 0.7153(2) 0.0178(6) Uani 1 d . . .
H10 H 0.7246 0.5024 0.7875 0.021 Uiso 1 calc R . .
B11 B 0.75349(15) 0.6360(3) 0.64342(19) 0.0143(6) Uani 1 d . . .
B12 B 0.67593(16) 0.5230(3) 0.59593(19) 0.0150(6) Uani 1 d . . .
H12 H 0.6145 0.5535 0.5871 0.018 Uiso 1 calc R . .
C13 C 0.62486(16) 0.1865(2) 0.4112(2) 0.0281(7) Uani 1 d . . .
H13A H 0.6061 0.1741 0.4711 0.042 Uiso 1 calc R . .
H13B H 0.6726 0.1342 0.4193 0.042 Uiso 1 calc R . .
H13C H 0.5858 0.1538 0.3513 0.042 Uiso 1 calc R . .
C14 C 0.55160(14) 0.4367(3) 0.39450(19) 0.0222(6) Uani 1 d . . .
H14A H 0.5345 0.3995 0.4509 0.033 Uiso 1 calc R . .
H14B H 0.5139 0.4133 0.3306 0.033 Uiso 1 calc R . .
H14C H 0.5562 0.5368 0.4010 0.033 Uiso 1 calc R . .
C15 C 0.70301(16) 0.9179(3) 0.5891(2) 0.0268(6) Uani 1 d . . .
H15A H 0.6885 1.0076 0.6104 0.040 Uiso 1 calc R . .
H15B H 0.6593 0.8792 0.5375 0.040 Uiso 1 calc R . .
H15C H 0.7471 0.9288 0.5609 0.040 Uiso 1 calc R . .
C16 C 0.63592(15) 0.7867(3) 0.71887(19) 0.0245(6) Uani 1 d . . .
H16A H 0.5979 0.7602 0.6561 0.037 Uiso 1 calc R . .
H16B H 0.6208 0.8744 0.7427 0.037 Uiso 1 calc R . .
H16C H 0.6384 0.7159 0.7702 0.037 Uiso 1 calc R . .
C17 C 0.88896(14) 0.6926(3) 0.44243(17) 0.0185(5) Uani 1 d . . .
H17 H 0.8601 0.6421 0.3803 0.022 Uiso 1 calc R . .
C18 C 0.84868(14) 0.8052(2) 0.46675(17) 0.0181(5) Uani 1 d . . .
H18 H 0.7966 0.8197 0.4186 0.022 Uiso 1 calc R . .
C19 C 0.88935(15) 0.9370(3) 0.50986(19) 0.0245(6) Uani 1 d . . .
H19A H 0.8544 1.0155 0.4850 0.029 Uiso 1 calc R . .
H19B H 0.9355 0.9489 0.4848 0.029 Uiso 1 calc R . .
C20 C 0.91437(16) 0.9395(3) 0.6261(2) 0.0290(7) Uani 1 d . . .
H20A H 0.9630 0.9920 0.6494 0.035 Uiso 1 calc R . .
H20B H 0.8745 0.9877 0.6505 0.035 Uiso 1 calc R . .
C21 C 0.92622(15) 0.7977(3) 0.67190(18) 0.0236(6) Uani 1 d . . .
H21 H 0.9254 0.7940 0.7442 0.028 Uiso 1 calc R . .
C22 C 0.97249(14) 0.6984(3) 0.64548(18) 0.0225(6) Uani 1 d . . .
H22 H 0.9988 0.6366 0.7025 0.027 Uiso 1 calc R . .
C23 C 1.01923(14) 0.7251(3) 0.57060(19) 0.0249(6) Uani 1 d . . .
H23A H 1.0674 0.6708 0.5907 0.030 Uiso 1 calc R . .
H23B H 1.0336 0.8234 0.5735 0.030 Uiso 1 calc R . .
C24 C 0.97538(15) 0.6881(3) 0.46149(18) 0.0231(6) Uani 1 d . . .
H24A H 0.9906 0.7529 0.4149 0.028 Uiso 1 calc R . .
H24B H 0.9907 0.5948 0.4462 0.028 Uiso 1 calc R . .
B25 B 0.50380(17) 0.8344(3) 0.3773(2) 0.0220(7) Uani 1 d . . .

loop_
_atom_site_aniso_label
_atom_site_aniso_U_11
_atom_site_aniso_U_22
_atom_site_aniso_U_33
_atom_site_aniso_U_23
_atom_site_aniso_U_13
_atom_site_aniso_U_12
Rh2 0.01076(11) 0.01660(11) 0.01298(10) 0.00140(8) 0.00358(7) -0.00106(8)
S1 0.0180(3) 0.0162(3) 0.0187(3) -0.0014(2) 0.0048(3) -0.0008(3)
S2 0.0166(3) 0.0187(3) 0.0185(3) -0.0030(2) 0.0034(2) 0.0006(3)
F1 0.0385(10) 0.0327(9) 0.0484(10) -0.0062(8) 0.0223(8) -0.0128(8)
F2 0.0393(11) 0.0403(11) 0.0926(15) 0.0107(10) 0.0225(10) 0.0224(9)
F3 0.0559(12) 0.0322(9) 0.0340(9) -0.0086(7) 0.0059(8) -0.0110(8)
F4 0.0556(12) 0.0473(11) 0.0271(9) 0.0094(8) 0.0093(8) -0.0059(9)
C1 0.0153(13) 0.0184(13) 0.0239(13) 0.0043(11) 0.0052(11) 0.0034(11)
B3 0.0136(15) 0.0184(15) 0.0220(15) 0.0032(12) 0.0085(12) 0.0012(12)
B4 0.0163(16) 0.0174(15) 0.0301(16) 0.0063(12) 0.0075(13) 0.0033(12)
B5 0.0186(16) 0.0227(16) 0.0239(15) 0.0081(13) 0.0035(12) -0.0004(13)
B6 0.0158(15) 0.0234(16) 0.0165(14) 0.0054(12) 0.0048(12) 0.0017(13)
B7 0.0144(15) 0.0129(13) 0.0162(14) 0.0003(11) 0.0041(11) 0.0005(11)
C8 0.0137(13) 0.0130(12) 0.0170(12) -0.0002(10) 0.0052(10) -0.0005(10)
B9 0.0206(16) 0.0176(15) 0.0200(14) 0.0072(12) 0.0075(12) 0.0010(13)
B10 0.0141(15) 0.0225(15) 0.0176(14) 0.0035(12) 0.0054(11) -0.0028(12)
B11 0.0133(14) 0.0150(14) 0.0152(13) 0.0004(11) 0.0049(11) 0.0005(12)
B12 0.0128(14) 0.0178(14) 0.0156(13) -0.0014(11) 0.0060(11) -0.0003(12)
C13 0.0326(17) 0.0137(13) 0.0336(15) -0.0062(11) 0.0016(13) -0.0001(12)
C14 0.0162(14) 0.0218(14) 0.0252(14) -0.0035(11) 0.0001(11) 0.0028(11)
C15 0.0298(16) 0.0203(14) 0.0333(15) 0.0069(12) 0.0140(12) 0.0063(12)
C16 0.0224(15) 0.0286(15) 0.0275(14) -0.0026(12) 0.0152(12) 0.0020(12)
C17 0.0207(14) 0.0228(14) 0.0127(12) 0.0036(10) 0.0059(10) -0.0045(11)
C18 0.0181(13) 0.0200(13) 0.0154(12) 0.0071(10) 0.0034(10) -0.0007(11)
C19 0.0232(15) 0.0188(14) 0.0345(15) 0.0029(11) 0.0130(12) -0.0039(12)
C20 0.0290(16) 0.0261(15) 0.0335(15) -0.0097(12) 0.0114(13) -0.0109(13)
C21 0.0214(15) 0.0333(15) 0.0145(12) -0.0056(11) 0.0023(11) -0.0124(12)
C22 0.0141(13) 0.0318(15) 0.0173(13) 0.0040(11) -0.0033(10) -0.0074(12)
C23 0.0117(13) 0.0318(15) 0.0316(15) 0.0046(12) 0.0069(11) -0.0018(12)
C24 0.0230(15) 0.0245(14) 0.0259(13) 0.0032(11) 0.0138(11) -0.0001(12)
B25 0.0246(17) 0.0175(15) 0.0232(15) 0.0013(12) 0.0056(13) 0.0010(13)

loop_
_atom_type_symbol
_atom_type_description
_atom_type_scat_dispersion_real
_atom_type_scat_dispersion_imag
_atom_type_scat_source
C C 0.0033 0.0016 'International Tables Vol C Tables 4.2.6.8 and 6.1.1.4'
H H 0.0000 0.0000 'International Tables Vol C Tables 4.2.6.8 and 6.1.1.4'
B B 0.0013 0.0007 'International Tables Vol C Tables 4.2.6.8 and 6.1.1.4'
F F 0.0171 0.0103 'International Tables Vol C Tables 4.2.6.8 and 6.1.1.4'
S S 0.1246 0.1234 'International Tables Vol C Tables 4.2.6.8 and 6.1.1.4'
Rh Rh -1.1178 0.9187 'International Tables Vol C Tables 4.2.6.8 and 6.1.1.4'

loop_
_geom_angle_atom_site_label_1
_geom_angle_atom_site_label_2
_geom_angle_atom_site_label_3
_geom_angle
_geom_angle_site_symmetry_1
_geom_angle_site_symmetry_3
_geom_angle_publ_flag
C18 Rh2 C17 38.12(9) . . ?
C18 Rh2 B3 111.75(10) . . ?
C17 Rh2 B3 89.71(10) . . ?
C18 Rh2 C22 88.21(9) . . ?
C17 Rh2 C22 79.95(9) . . ?
B3 Rh2 C22 131.74(10) . . ?
C18 Rh2 B7 93.55(10) . . ?
C17 Rh2 B7 103.34(9) . . ?
B3 Rh2 B7 50.25(10) . . ?
C22 Rh2 B7 176.42(10) . . ?
C18 Rh2 B6 161.21(10) . . ?
C17 Rh2 B6 160.56(10) . . ?
B3 Rh2 B6 79.82(10) . . ?
C22 Rh2 B6 94.78(10) . . ?
B7 Rh2 B6 82.56(10) . . ?
C18 Rh2 C21 79.72(9) . . ?
C17 Rh2 C21 95.07(9) . . ?
B3 Rh2 C21 165.64(10) . . ?
C22 Rh2 C21 36.93(10) . . ?
B7 Rh2 C21 140.44(10) . . ?
B6 Rh2 C21 91.56(10) . . ?
C18 Rh2 B11 116.30(10) . . ?
C17 Rh2 B11 146.25(9) . . ?
B3 Rh2 B11 82.14(10) . . ?
C22 Rh2 B11 128.94(9) . . ?
B7 Rh2 B11 47.49(9) . . ?
B6 Rh2 B11 48.72(10) . . ?
C21 Rh2 B11 100.87(10) . . ?
C18 Rh2 C1 152.33(9) . . ?
C17 Rh2 C1 117.16(9) . . ?
B3 Rh2 C1 44.23(9) . . ?
C22 Rh2 C1 100.31(9) . . ?
B7 Rh2 C1 79.52(9) . . ?
B6 Rh2 C1 44.99(10) . . ?
C21 Rh2 C1 122.23(9) . . ?
B11 Rh2 C1 78.51(9) . . ?
C14 S1 C13 100.45(13) . . ?
C14 S1 C8 105.16(11) . . ?
C13 S1 C8 106.35(11) . . ?
C16 S2 C15 99.01(12) . . ?
C16 S2 B11 108.05(12) . . ?
C15 S2 B11 104.75(12) . . ?
B4 C1 B3 66.01(16) . . ?
B4 C1 B5 62.48(17) . . ?
B3 C1 B5 116.2(2) . . ?
B4 C1 B6 114.1(2) . . ?
B3 C1 B6 110.20(19) . . ?
B5 C1 B6 63.63(17) . . ?
B4 C1 Rh2 123.39(16) . . ?
B3 C1 Rh2 63.40(12) . . ?
B5 C1 Rh2 122.70(17) . . ?
B6 C1 Rh2 64.32(12) . . ?
B4 C1 H1 114.5 . . ?
B3 C1 H1 119.1 . . ?
B5 C1 H1 114.9 . . ?
B6 C1 H1 120.8 . . ?
Rh2 C1 H1 111.1 . . ?
C1 B3 C8 99.88(18) . . ?
C1 B3 B4 56.77(15) . . ?
C8 B3 B4 56.93(14) . . ?
C1 B3 B7 108.89(19) . . ?
C8 B3 B7 57.51(14) . . ?
B4 B3 B7 106.69(19) . . ?
C1 B3 Rh2 72.37(13) . . ?
C8 B3 Rh2 116.29(16) . . ?
B4 B3 Rh2 123.28(17) . . ?
B7 B3 Rh2 65.81(12) . . ?
C1 B3 H3 123.2 . . ?
C8 B3 H3 126.3 . . ?
B4 B3 H3 120.5 . . ?
B7 B3 H3 122.6 . . ?
Rh2 B3 H3 106.9 . . ?
C1 B4 C8 101.77(19) . . ?
C1 B4 B5 59.26(16) . . ?
C8 B4 B5 105.0(2) . . ?
C1 B4 B9 107.0(2) . . ?
C8 B4 B9 60.03(15) . . ?
B5 B4 B9 60.52(17) . . ?
C1 B4 B3 57.22(15) . . ?
C8 B4 B3 58.93(15) . . ?
B5 B4 B3 106.6(2) . . ?
B9 B4 B3 109.3(2) . . ?
C1 B4 H4 124.9 . . ?
C8 B4 H4 124.9 . . ?
B5 B4 H4 122.5 . . ?
B9 B4 H4 120.2 . . ?
B3 B4 H4 122.0 . . ?
C1 B5 B4 58.26(16) . . ?
C1 B5 B9 106.15(19) . . ?
B4 B5 B9 60.40(16) . . ?
C1 B5 B10 106.7(2) . . ?
B4 B5 B10 108.1(2) . . ?
B9 B5 B10 60.08(16) . . ?
C1 B5 B6 59.01(15) . . ?
B4 B5 B6 107.0(2) . . ?
B9 B5 B6 108.4(2) . . ?
B10 B5 B6 60.78(16) . . ?
C1 B5 H5 123.7 . . ?
B4 B5 H5 122.2 . . ?
B9 B5 H5 121.7 . . ?
B10 B5 H5 121.5 . . ?
B6 B5 H5 121.6 . . ?
C1 B6 B5 57.36(15) . . ?
C1 B6 B10 104.01(19) . . ?
B5 B6 B10 58.99(16) . . ?
C1 B6 B11 107.72(18) . . ?
B5 B6 B11 106.66(19) . . ?
B10 B6 B11 58.56(15) . . ?
C1 B6 Rh2 70.68(12) . . ?
B5 B6 Rh2 122.87(17) . . ?
B10 B6 Rh2 120.08(16) . . ?
B11 B6 Rh2 66.59(12) . . ?
C1 B6 H6 123.2 . . ?
B5 B6 H6 120.4 . . ?
B10 B6 H6 122.3 . . ?
B11 B6 H6 123.3 . . ?
Rh2 B6 H6 106.4 . . ?
C8 B7 B11 101.94(18) . . ?
C8 B7 B12 57.62(14) . . ?
B11 B7 B12 58.38(15) . . ?
C8 B7 B3 58.17(14) . . ?
B11 B7 B3 105.26(18) . . ?
B12 B7 B3 105.71(18) . . ?
C8 B7 Rh2 115.21(16) . . ?
B11 B7 Rh2 67.39(12) . . ?
B12 B7 Rh2 119.49(15) . . ?
B3 B7 Rh2 63.94(12) . . ?
C8 B7 H7 124.1 . . ?
B11 B7 H7 124.3 . . ?
B12 B7 H7 120.6 . . ?
B3 B7 H7 124.2 . . ?
Rh2 B7 H7 110.8 . . ?
B4 C8 B12 114.19(18) . . ?
B4 C8 B7 118.49(19) . . ?
B12 C8 B7 63.95(15) . . ?
B4 C8 B9 61.89(15) . . ?
B12 C8 B9 61.93(15) . . ?
B7 C8 B9 116.61(18) . . ?
B4 C8 B3 64.14(15) . . ?
B12 C8 B3 115.73(18) . . ?
B7 C8 B3 64.33(15) . . ?
B9 C8 B3 115.14(18) . . ?
B4 C8 S1 116.88(16) . . ?
B12 C8 S1 120.96(16) . . ?
B7 C8 S1 111.74(15) . . ?
B9 C8 S1 122.96(16) . . ?
B3 C8 S1 111.82(15) . . ?
C8 B9 B4 58.08(15) . . ?
C8 B9 B5 102.47(19) . . ?
B4 B9 B5 59.08(16) . . ?
C8 B9 B12 58.33(14) . . ?
B4 B9 B12 107.97(19) . . ?
B5 B9 B12 107.9(2) . . ?
C8 B9 B10 102.59(19) . . ?
B4 B9 B10 107.1(2) . . ?
B5 B9 B10 60.12(16) . . ?
B12 B9 B10 59.66(15) . . ?
C8 B9 H9 126.4 . . ?
B4 B9 H9 121.8 . . ?
B5 B9 H9 123.0 . . ?
B12 B9 H9 121.2 . . ?
B10 B9 H9 123.1 . . ?
B12 B10 B9 60.13(15) . . ?
B12 B10 B5 108.0(2) . . ?
B9 B10 B5 59.80(16) . . ?
B12 B10 B11 59.42(15) . . ?
B9 B10 B11 108.53(18) . . ?
B5 B10 B11 109.8(2) . . ?
B12 B10 B6 107.62(19) . . ?
B9 B10 B6 107.8(2) . . ?
B5 B10 B6 60.23(16) . . ?
B11 B10 B6 61.15(15) . . ?
B12 B10 H10 122.2 . . ?
B9 B10 H10 121.8 . . ?
B5 B10 H10 121.2 . . ?
B11 B10 H10 120.7 . . ?
B6 B10 H10 121.6 . . ?
B12 B11 B10 59.97(15) . . ?
B12 B11 B7 62.00(15) . . ?
B10 B11 B7 109.88(19) . . ?
B12 B11 B6 107.37(19) . . ?
B10 B11 B6 60.28(15) . . ?
B7 B11 B6 106.76(18) . . ?
B12 B11 S2 116.06(17) . . ?
B10 B11 S2 113.71(17) . . ?
B7 B11 S2 125.05(17) . . ?
B6 B11 S2 123.14(17) . . ?
B12 B11 Rh2 120.61(16) . . ?
B10 B11 Rh2 119.88(16) . . ?
B7 B11 Rh2 65.12(12) . . ?
B6 B11 Rh2 64.68(12) . . ?
S2 B11 Rh2 115.31(13) . . ?
C8 B12 B11 103.52(19) . . ?
C8 B12 B10 104.05(19) . . ?
B11 B12 B10 60.61(15) . . ?
C8 B12 B9 59.74(14) . . ?
B11 B12 B9 109.55(19) . . ?
B10 B12 B9 60.21(15) . . ?
C8 B12 B7 58.44(14) . . ?
B11 B12 B7 59.62(14) . . ?
B10 B12 B7 108.50(19) . . ?
B9 B12 B7 110.12(19) . . ?
C8 B12 H12 125.6 . . ?
B11 B12 H12 122.4 . . ?
B10 B12 H12 122.4 . . ?
B9 B12 H12 119.8 . . ?
B7 B12 H12 120.9 . . ?
S1 C13 H13A 109.5 . . ?
S1 C13 H13B 109.5 . . ?
H13A C13 H13B 109.5 . . ?
S1 C13 H13C 109.5 . . ?
H13A C13 H13C 109.5 . . ?
H13B C13 H13C 109.5 . . ?
S1 C14 H14A 109.5 . . ?
S1 C14 H14B 109.5 . . ?
H14A C14 H14B 109.5 . . ?
S1 C14 H14C 109.5 . . ?
H14A C14 H14C 109.5 . . ?
H14B C14 H14C 109.5 . . ?
S2 C15 H15A 109.5 . . ?
S2 C15 H15B 109.5 . . ?
H15A C15 H15B 109.5 . . ?
S2 C15 H15C 109.5 . . ?
H15A C15 H15C 109.5 . . ?
H15B C15 H15C 109.5 . . ?
S2 C16 H16A 109.5 . . ?
S2 C16 H16B 109.5 . . ?
H16A C16 H16B 109.5 . . ?
S2 C16 H16C 109.5 . . ?
H16A C16 H16C 109.5 . . ?
H16B C16 H16C 109.5 . . ?
C18 C17 C24 123.9(2) . . ?
C18 C17 Rh2 70.80(13) . . ?
C24 C17 Rh2 112.92(16) . . ?
C18 C17 H17 113.9 . . ?
C24 C17 H17 113.9 . . ?
Rh2 C17 H17 113.9 . . ?
C17 C18 C19 121.9(2) . . ?
C17 C18 Rh2 71.08(13) . . ?
C19 C18 Rh2 115.36(16) . . ?
C17 C18 H18 113.9 . . ?
C19 C18 H18 113.9 . . ?
Rh2 C18 H18 113.9 . . ?
C18 C19 C20 113.1(2) . . ?
C18 C19 H19A 109.0 . . ?
C20 C19 H19A 109.0 . . ?
C18 C19 H19B 109.0 . . ?
C20 C19 H19B 109.0 . . ?
H19A C19 H19B 107.8 . . ?
C21 C20 C19 112.8(2) . . ?
C21 C20 H20A 109.0 . . ?
C19 C20 H20A 109.0 . . ?
C21 C20 H20B 109.0 . . ?
C19 C20 H20B 109.0 . . ?
H20A C20 H20B 107.8 . . ?
C22 C21 C20 123.7(2) . . ?
C22 C21 Rh2 71.05(14) . . ?
C20 C21 Rh2 112.09(16) . . ?
C22 C21 H21 114.1 . . ?
C20 C21 H21 114.1 . . ?
Rh2 C21 H21 114.1 . . ?
C21 C22 C23 122.8(2) . . ?
C21 C22 Rh2 72.01(14) . . ?
C23 C22 Rh2 113.94(16) . . ?
C21 C22 H22 113.8 . . ?
C23 C22 H22 113.8 . . ?
Rh2 C22 H22 113.8 . . ?
C22 C23 C24 112.9(2) . . ?
C22 C23 H23A 109.0 . . ?
C24 C23 H23A 109.0 . . ?
C22 C23 H23B 109.0 . . ?
C24 C23 H23B 109.0 . . ?
H23A C23 H23B 107.8 . . ?
C17 C24 C23 113.2(2) . . ?
C17 C24 H24A 108.9 . . ?
C23 C24 H24A 108.9 . . ?
C17 C24 H24B 108.9 . . ?
C23 C24 H24B 108.9 . . ?
H24A C24 H24B 107.7 . . ?
F2 B25 F4 110.9(2) . . ?
F2 B25 F1 110.4(2) . . ?
F4 B25 F1 109.7(2) . . ?
F2 B25 F3 109.1(2) . . ?
F4 B25 F3 108.2(2) . . ?
F1 B25 F3 108.5(2) . . ?

loop_
_geom_bond_atom_site_label_1
_geom_bond_atom_site_label_2
_geom_bond_distance
_geom_bond_site_symmetry_2
_geom_bond_publ_flag
Rh2 C18 2.150(2) . y
Rh2 C17 2.154(2) . y
Rh2 B3 2.159(3) . y
Rh2 C22 2.186(2) . y
Rh2 B7 2.193(3) . y
Rh2 B6 2.198(3) . y
Rh2 C21 2.199(2) . y
Rh2 B11 2.231(3) . y
Rh2 C1 2.301(2) . y
S1 C14 1.790(2) . ?
S1 C13 1.792(3) . ?
S1 C8 1.804(2) . y
S2 C16 1.796(3) . ?
S2 C15 1.798(2) . ?
S2 B11 1.896(3) . y
F1 B25 1.384(3) . ?
F2 B25 1.366(3) . ?
F3 B25 1.390(3) . ?
F4 B25 1.380(3) . ?
C1 B4 1.676(4) . ?
C1 B3 1.684(3) . ?
C1 B5 1.694(4) . ?
C1 B6 1.724(4) . ?
C1 H1 1.1200 . ?
B3 C8 1.742(4) . ?
B3 B4 1.830(4) . ?
B3 B7 1.848(4) . ?
B3 H3 1.1200 . ?
B4 C8 1.704(4) . ?
B4 B5 1.748(4) . ?
B4 B9 1.771(4) . ?
B4 H4 1.1200 . ?
B5 B9 1.773(4) . ?
B5 B10 1.779(4) . ?
B5 B6 1.802(4) . ?
B5 H5 1.1200 . ?
B6 B10 1.812(4) . ?
B6 B11 1.827(4) . ?
B6 H6 1.1200 . ?
B7 C8 1.729(3) . ?
B7 B11 1.782(4) . ?
B7 B12 1.824(4) . ?
B7 H7 1.1200 . ?
C8 B12 1.714(3) . ?
C8 B9 1.740(3) . ?
B9 B12 1.777(4) . ?
B9 B10 1.778(4) . ?
B9 H9 1.1200 . ?
B10 B12 1.769(4) . ?
B10 B11 1.780(4) . ?
B10 H10 1.1200 . ?
B11 B12 1.759(4) . ?
B12 H12 1.1200 . ?
C13 H13A 0.9800 . ?
C13 H13B 0.9800 . ?
C13 H13C 0.9800 . ?
C14 H14A 0.9800 . ?
C14 H14B 0.9800 . ?
C14 H14C 0.9800 . ?
C15 H15A 0.9800 . ?
C15 H15B 0.9800 . ?
C15 H15C 0.9800 . ?
C16 H16A 0.9800 . ?
C16 H16B 0.9800 . ?
C16 H16C 0.9800 . ?
C17 C18 1.406(3) . ?
C17 C24 1.508(3) . ?
C17 H17 1.0000 . ?
C18 C19 1.517(3) . ?
C18 H18 1.0000 . ?
C19 C20 1.539(4) . ?
C19 H19A 0.9900 . ?
C19 H19B 0.9900 . ?
C20 C21 1.510(4) . ?
C20 H20A 0.9900 . ?
C20 H20B 0.9900 . ?
C21 C22 1.389(4) . ?
C21 H21 1.0000 . ?
C22 C23 1.521(4) . ?
C22 H22 1.0000 . ?
C23 C24 1.536(3) . ?
C23 H23A 0.9900 . ?
C23 H23B 0.9900 . ?
C24 H24A 0.9900 . ?
C24 H24B 0.9900 . ?
